data_4332726
loop_
_publ_author_name
'Poplaukhin, Pavel V.'
'Chen, Xuenian'
'Meyers, Edward A.'
'Shore, Sheldon G.'

_publ_section_title
;
 Lanthanide&#x2212;Transition Metal Carbonyl Complexes:&#x00A0;
 Condensation of Solvent-Separated Ion-Pair Compounds into Extended
 Structures
;
_journal_issue 25
_journal_name_full 'Inorganic Chemistry'
_journal_page_first 10115
_journal_page_last 10125
_journal_paper_doi 10.1021/ic060756k
_journal_volume 45
_journal_year 2006
_chemical_formula_sum 'C26 H36 Mn2 O14 Yb'
_chemical_formula_weight 855.47
_chemical_name_systematic
; 
 ? 
;
_space_group_IT_number 15
_symmetry_cell_setting monoclinic
_symmetry_space_group_name_Hall '-C 2yc'
_symmetry_space_group_name_H-M 'C 1 2/c 1'
_atom_sites_solution_hydrogens geom
_atom_sites_solution_primary direct
_atom_sites_solution_secondary difmap
_audit_creation_method SHELXL-97
_cell_angle_alpha 90.00
_cell_angle_beta 93.357(10)
_cell_angle_gamma 90.00
_cell_formula_units_Z 4
_cell_length_a 16.7912(10)
_cell_length_b 10.3793(10)
_cell_length_c 19.6009(10)
_cell_measurement_temperature 200(2)
_cell_volume 3410.2(4)
_computing_structure_refinement 'SHELXL-97 (Sheldrick, 1997)'
_computing_structure_solution 'SHELXS-97 (Sheldrick, 1990)'
_diffrn_ambient_temperature 200(2)
_diffrn_measured_fraction_theta_full 0.999
_diffrn_measured_fraction_theta_max 0.999
_diffrn_radiation_monochromator graphite
_diffrn_radiation_source 'fine-focus sealed tube'
_diffrn_radiation_type MoK\a
_diffrn_radiation_wavelength 0.71073
_diffrn_reflns_av_R_equivalents 0.1024
_diffrn_reflns_av_sigmaI/netI 0.0662
_diffrn_reflns_limit_h_max 19
_diffrn_reflns_limit_h_min -19
_diffrn_reflns_limit_k_max 12
_diffrn_reflns_limit_k_min -12
_diffrn_reflns_limit_l_max 23
_diffrn_reflns_limit_l_min -23
_diffrn_reflns_number 24452
_diffrn_reflns_theta_full 25.01
_diffrn_reflns_theta_max 25.01
_diffrn_reflns_theta_min 2.31
_exptl_absorpt_coefficient_mu 3.509
_exptl_absorpt_correction_T_max 0.8724
_exptl_absorpt_correction_T_min 0.6211
_exptl_absorpt_correction_type multi-scan
_exptl_absorpt_process_details 'HKL SCALEPACK (OTWINOWSKI & MINOR, 1997)'
_exptl_crystal_density_diffrn 1.666
_exptl_crystal_density_method 'not measured'
_exptl_crystal_F_000 1696
_exptl_crystal_size_max 0.15
_exptl_crystal_size_mid 0.08
_exptl_crystal_size_min 0.04
_refine_diff_density_max 1.223
_refine_diff_density_min -1.254
_refine_diff_density_rms 0.158
_refine_ls_extinction_method none
_refine_ls_goodness_of_fit_ref 1.017
_refine_ls_hydrogen_treatment constr
_refine_ls_matrix_type full
_refine_ls_number_parameters 189
_refine_ls_number_reflns 3012
_refine_ls_number_restraints 20
_refine_ls_restrained_S_all 1.023
_refine_ls_R_factor_all 0.0734
_refine_ls_R_factor_gt 0.0443
_refine_ls_shift/su_max 0.000
_refine_ls_shift/su_mean 0.000
_refine_ls_structure_factor_coef Fsqd
_refine_ls_weighting_details 'calc w=1/[\s^2^(Fo^2^)+(0.0592P)^2^+0.0000P] where P=(Fo^2^+2Fc^2^)/3'
_refine_ls_weighting_scheme calc
_refine_ls_wR_factor_gt 0.0952
_refine_ls_wR_factor_ref 0.1055
_reflns_number_gt 2241
_reflns_number_total 3012
_reflns_threshold_expression >2sigma(I)
_cod_data_source_file ic060756ksup1.cif
_cod_data_source_block p3
_cod_depositor_comments
;
The following automatic conversions were performed:

'_symmetry_cell_setting' value 'MONOCLINIC' changed to 'monoclinic'
according to /home/saulius/struct/CIF-dictionaries/cif_core.dic
dictionary named 'cif_core.dic' version 2.4.2 from 2011-04-26.

Automatic conversion script
Id: cif_fix_values 1891 2012-01-12 08:04:46Z andrius 
;
_cod_original_sg_symbol_H-M 'C 2/c'
_cod_database_code 4332726

loop_
_symmetry_equiv_pos_as_xyz
'x, y, z'
'-x, y, -z+1/2'
'x+1/2, y+1/2, z'
'-x+1/2, y+1/2, -z+1/2'
'-x, -y, -z'
'x, -y, z-1/2'
'-x+1/2, -y+1/2, -z'
'x+1/2, -y+1/2, z-1/2'

loop_
_atom_site_label
_atom_site_type_symbol
_atom_site_fract_x
_atom_site_fract_y
_atom_site_fract_z
_atom_site_U_iso_or_equiv
_atom_site_adp_type
_atom_site_occupancy
_atom_site_symmetry_multiplicity
_atom_site_calc_flag
_atom_site_refinement_flags
_atom_site_disorder_assembly
_atom_site_disorder_group
Yb1 Yb 0.0000 0.17682(4) 0.2500 0.04262(18) Uani 1 2 d S . .
O11 O 0.0463(3) 0.0397(4) 0.3474(2) 0.0673(13) Uani 1 1 d D . .
C11 C 0.0391(12) -0.0976(13) 0.3522(11) 0.075(7) Uiso 0.526(19) 1 d PD A 1
H11A H 0.0320 -0.1390 0.3067 0.091 Uiso 0.526(19) 1 calc PR A 1
H11B H -0.0046 -0.1237 0.3810 0.091 Uiso 0.526(19) 1 calc PR A 1
C14 C 0.0782(11) 0.0887(15) 0.4134(8) 0.078(6) Uiso 0.526(19) 1 d PD A 1
H14A H 0.0366 0.0918 0.4472 0.093 Uiso 0.526(19) 1 calc PR A 1
H14B H 0.1019 0.1754 0.4091 0.093 Uiso 0.526(19) 1 calc PR A 1
C13 C 0.1432(14) -0.0147(19) 0.4332(13) 0.124(8) Uiso 0.526(19) 1 d PD A 1
H13A H 0.1972 0.0182 0.4253 0.149 Uiso 0.526(19) 1 calc PR A 1
H13B H 0.1412 -0.0402 0.4817 0.149 Uiso 0.526(19) 1 calc PR A 1
C12 C 0.1224(12) -0.125(2) 0.3872(12) 0.124(9) Uiso 0.526(19) 1 d PD A 1
H12A H 0.1213 -0.2058 0.4138 0.149 Uiso 0.526(19) 1 calc PR A 1
H12B H 0.1625 -0.1339 0.3524 0.149 Uiso 0.526(19) 1 calc PR A 1
C14' C 0.1103(14) 0.075(2) 0.3948(10) 0.098(7) Uiso 0.474(19) 1 d PD A 2
H14C H 0.1030 0.1628 0.4128 0.118 Uiso 0.474(19) 1 calc PR A 2
H14D H 0.1623 0.0696 0.3737 0.118 Uiso 0.474(19) 1 calc PR A 2
C13' C 0.1043(15) -0.0271(17) 0.4516(8) 0.090(7) Uiso 0.474(19) 1 d PD A 2
H13C H 0.1576 -0.0471 0.4733 0.108 Uiso 0.474(19) 1 calc PR A 2
H13D H 0.0691 0.0029 0.4871 0.108 Uiso 0.474(19) 1 calc PR A 2
C12' C 0.0695(14) -0.1423(17) 0.4145(8) 0.091(7) Uiso 0.474(19) 1 d PD A 2
H12C H 0.0183 -0.1678 0.4332 0.109 Uiso 0.474(19) 1 calc PR A 2
H12D H 0.1067 -0.2163 0.4181 0.109 Uiso 0.474(19) 1 calc PR A 2
C11' C 0.0567(17) -0.0968(15) 0.3397(9) 0.086(10) Uiso 0.474(19) 1 d PD A 2
H11C H 0.1037 -0.1164 0.3133 0.103 Uiso 0.474(19) 1 calc PR A 2
H11D H 0.0088 -0.1371 0.3169 0.103 Uiso 0.474(19) 1 calc PR A 2
O12 O 0.0378(3) 0.3111(5) 0.1527(3) 0.0717(14) Uani 1 1 d D . .
C21 C 0.1167(13) 0.309(3) 0.1336(18) 0.083(11) Uiso 0.270(14) 1 d PD A 1
H21A H 0.1295 0.2284 0.1094 0.100 Uiso 0.270(14) 1 calc PR A 1
H21B H 0.1555 0.3218 0.1731 0.100 Uiso 0.270(14) 1 calc PR A 1
C22 C 0.112(2) 0.423(3) 0.0867(18) 0.115(15) Uiso 0.270(14) 1 d PD A 1
H22A H 0.1622 0.4317 0.0638 0.173 Uiso 0.270(14) 1 calc PR A 1
H22B H 0.1031 0.5016 0.1132 0.173 Uiso 0.270(14) 1 calc PR A 1
H22C H 0.0678 0.4118 0.0523 0.173 Uiso 0.270(14) 1 calc PR A 1
C23 C -0.0183(19) 0.402(3) 0.124(2) 0.116(14) Uiso 0.270(14) 1 d PD A 1
H23A H -0.0641 0.3961 0.1535 0.139 Uiso 0.270(14) 1 calc PR A 1
H23B H -0.0372 0.3630 0.0798 0.139 Uiso 0.270(14) 1 calc PR A 1
C24 C -0.011(2) 0.538(3) 0.109(2) 0.107(13) Uiso 0.270(14) 1 d PD A 1
H24A H -0.0638 0.5738 0.0970 0.161 Uiso 0.270(14) 1 calc PR A 1
H24B H 0.0237 0.5497 0.0714 0.161 Uiso 0.270(14) 1 calc PR A 1
H24C H 0.0122 0.5823 0.1500 0.161 Uiso 0.270(14) 1 calc PR A 1
C21' C 0.0826(8) 0.2705(14) 0.0950(7) 0.101(5) Uiso 0.730(14) 1 d PD A 2
H21C H 0.0543 0.3009 0.0523 0.121 Uiso 0.730(14) 1 calc PR A 2
H21D H 0.0836 0.1751 0.0936 0.121 Uiso 0.730(14) 1 calc PR A 2
C22' C 0.1650(10) 0.3183(17) 0.0972(10) 0.150(7) Uiso 0.730(14) 1 d PD A 2
H22D H 0.1912 0.2877 0.0569 0.225 Uiso 0.730(14) 1 calc PR A 2
H22E H 0.1941 0.2864 0.1386 0.225 Uiso 0.730(14) 1 calc PR A 2
H22F H 0.1647 0.4127 0.0977 0.225 Uiso 0.730(14) 1 calc PR A 2
C23' C 0.0295(10) 0.4469(12) 0.1555(8) 0.115(5) Uiso 0.730(14) 1 d PD A 2
H23C H 0.0775 0.4874 0.1779 0.138 Uiso 0.730(14) 1 calc PR A 2
H23D H -0.0178 0.4716 0.1805 0.138 Uiso 0.730(14) 1 calc PR A 2
C24' C 0.020(2) 0.484(4) 0.0841(12) 0.36(2) Uiso 0.730(14) 1 d PD A 2
H24D H 0.0192 0.5780 0.0804 0.537 Uiso 0.730(14) 1 calc PR A 2
H24E H -0.0309 0.4494 0.0642 0.537 Uiso 0.730(14) 1 calc PR A 2
H24F H 0.0639 0.4490 0.0593 0.537 Uiso 0.730(14) 1 calc PR A 2
Mn1 Mn 0.28365(6) 0.35435(10) 0.34602(5) 0.0536(3) Uani 1 1 d . . .
C1 C 0.2399(4) 0.4772(8) 0.3999(4) 0.067(2) Uani 1 1 d . . .
O1 O 0.2120(4) 0.5518(6) 0.4320(3) 0.103(2) Uani 1 1 d . . .
C2 C 0.3248(5) 0.2348(8) 0.2889(5) 0.072(2) Uani 1 1 d . . .
O2 O 0.3492(5) 0.1615(6) 0.2525(4) 0.108(2) Uani 1 1 d . . .
C3 C 0.3217(5) 0.2668(9) 0.4202(4) 0.080(2) Uani 1 1 d . . .
O3 O 0.3470(5) 0.2121(7) 0.4686(3) 0.119(2) Uani 1 1 d . . .
C4 C 0.3427(4) 0.4731(7) 0.3096(4) 0.0577(18) Uani 1 1 d . . .
O4 O 0.3806(3) 0.5550(5) 0.2852(3) 0.0771(15) Uani 1 1 d . . .
C5 C 0.1858(5) 0.3195(7) 0.3115(4) 0.0624(19) Uani 1 1 d . A .
O5 O 0.1216(3) 0.3001(5) 0.2880(3) 0.0791(16) Uani 1 1 d . . .

loop_
_atom_site_aniso_label
_atom_site_aniso_U_11
_atom_site_aniso_U_22
_atom_site_aniso_U_33
_atom_site_aniso_U_23
_atom_site_aniso_U_13
_atom_site_aniso_U_12
Yb1 0.0353(2) 0.0379(3) 0.0541(3) 0.000 -0.00241(17) 0.000
O11 0.068(3) 0.061(3) 0.069(3) 0.010(2) -0.023(3) 0.000(3)
O12 0.071(3) 0.065(3) 0.080(4) 0.009(3) 0.016(3) 0.006(3)
Mn1 0.0481(6) 0.0516(6) 0.0604(7) 0.0036(5) -0.0033(5) -0.0134(5)
C1 0.065(5) 0.066(5) 0.071(5) 0.003(4) -0.001(4) -0.007(4)
O1 0.121(5) 0.094(5) 0.094(5) -0.023(4) 0.010(4) 0.017(4)
C2 0.074(5) 0.059(5) 0.083(6) 0.008(5) 0.005(5) -0.011(4)
O2 0.138(6) 0.072(4) 0.117(6) -0.016(4) 0.036(5) 0.000(4)
C3 0.084(6) 0.077(6) 0.076(6) 0.014(5) -0.005(5) 0.006(5)
O3 0.154(7) 0.112(5) 0.088(5) 0.026(4) -0.011(4) 0.032(5)
C4 0.045(4) 0.060(5) 0.067(5) -0.005(4) -0.005(4) -0.006(4)
O4 0.068(3) 0.070(3) 0.094(4) 0.008(3) 0.010(3) -0.029(3)
C5 0.056(5) 0.066(5) 0.066(5) -0.004(4) 0.010(4) -0.015(4)
O5 0.051(3) 0.093(4) 0.093(4) -0.015(3) -0.003(3) -0.024(3)

loop_
_atom_type_symbol
_atom_type_description
_atom_type_scat_dispersion_real
_atom_type_scat_dispersion_imag
_atom_type_scat_source
C C 0.0033 0.0016 'International Tables Vol C Tables 4.2.6.8 and 6.1.1.4'
H H 0.0000 0.0000 'International Tables Vol C Tables 4.2.6.8 and 6.1.1.4'
O O 0.0106 0.0060 'International Tables Vol C Tables 4.2.6.8 and 6.1.1.4'
Mn Mn 0.3368 0.7283 'International Tables Vol C Tables 4.2.6.8 and 6.1.1.4'
Yb Yb -0.3850 5.5486 'International Tables Vol C Tables 4.2.6.8 and 6.1.1.4'

loop_
_geom_angle_atom_site_label_1
_geom_angle_atom_site_label_2
_geom_angle_atom_site_label_3
_geom_angle
_geom_angle_site_symmetry_1
_geom_angle_site_symmetry_3
O11 Yb1 O11 109.6(2) 2 .
O11 Yb1 O12 146.80(17) 2 2
O11 Yb1 O12 79.18(17) . 2
O11 Yb1 O12 79.18(17) 2 .
O11 Yb1 O12 146.80(17) . .
O12 Yb1 O12 111.5(2) 2 .
O11 Yb1 O5 138.08(17) 2 .
O11 Yb1 O5 81.31(17) . .
O12 Yb1 O5 73.88(17) 2 .
O12 Yb1 O5 72.43(18) . .
O11 Yb1 O5 81.31(17) 2 2
O11 Yb1 O5 138.08(17) . 2
O12 Yb1 O5 72.43(18) 2 2
O12 Yb1 O5 73.88(17) . 2
O5 Yb1 O5 118.1(3) . 2
O11 Yb1 O4 72.59(16) 2 3_445
O11 Yb1 O4 73.55(17) . 3_445
O12 Yb1 O4 79.98(16) 2 3_445
O12 Yb1 O4 138.00(18) . 3_445
O5 Yb1 O4 146.59(17) . 3_445
O5 Yb1 O4 71.67(18) 2 3_445
O11 Yb1 O4 73.55(17) 2 4_545
O11 Yb1 O4 72.59(16) . 4_545
O12 Yb1 O4 138.00(18) 2 4_545
O12 Yb1 O4 79.98(16) . 4_545
O5 Yb1 O4 71.67(18) . 4_545
O5 Yb1 O4 146.59(17) 2 4_545
O4 Yb1 O4 119.3(3) 3_445 4_545
C14' O11 C11 105.8(11) . .
C14' O11 C11' 103.2(14) . .
C11 O11 C14 108.3(11) . .
C11' O11 C14 113.3(10) . .
C14' O11 Yb1 123.3(8) . .
C11 O11 Yb1 126.8(8) . .
C11' O11 Yb1 121.5(7) . .
C14 O11 Yb1 124.5(7) . .
O11 C11 C12 97.7(13) . .
O11 C11 H11A 112.2 . .
C12 C11 H11A 112.2 . .
O11 C11 H11B 112.2 . .
C12 C11 H11B 112.2 . .
H11A C11 H11B 109.8 . .
O11 C14 C13 101.2(13) . .
O11 C14 H14A 111.5 . .
C13 C14 H14A 111.5 . .
O11 C14 H14B 111.5 . .
C13 C14 H14B 111.5 . .
H14A C14 H14B 109.3 . .
C12 C13 C14 104.0(15) . .
C12 C13 H13A 111.0 . .
C14 C13 H13A 111.0 . .
C12 C13 H13B 111.0 . .
C14 C13 H13B 111.0 . .
H13A C13 H13B 109.0 . .
C13 C12 C11 107.6(16) . .
C13 C12 H12A 110.2 . .
C11 C12 H12A 110.2 . .
C13 C12 H12B 110.2 . .
C11 C12 H12B 110.2 . .
H12A C12 H12B 108.5 . .
O11 C14' C13' 102.6(13) . .
O11 C14' H14C 111.2 . .
C13' C14' H14C 111.2 . .
O11 C14' H14D 111.2 . .
C13' C14' H14D 111.2 . .
H14C C14' H14D 109.2 . .
C12' C13' C14' 103.7(13) . .
C12' C13' H13C 111.0 . .
C14' C13' H13C 111.0 . .
C12' C13' H13D 111.0 . .
C14' C13' H13D 111.0 . .
H13C C13' H13D 109.0 . .
C13' C12' C11' 104.2(14) . .
C13' C12' H12C 110.9 . .
C11' C12' H12C 110.9 . .
C13' C12' H12D 110.9 . .
C11' C12' H12D 110.9 . .
H12C C12' H12D 108.9 . .
O11 C11' C12' 102.3(13) . .
O11 C11' H11C 111.3 . .
C12' C11' H11C 111.3 . .
O11 C11' H11D 111.3 . .
C12' C11' H11D 111.3 . .
H11C C11' H11D 109.2 . .
C21 O12 C23' 97.1(14) . .
C21 O12 C23 121.4(19) . .
C23' O12 C21' 112.0(9) . .
C23 O12 C21' 104.1(19) . .
C21 O12 Yb1 119.1(12) . .
C23' O12 Yb1 120.0(7) . .
C23 O12 Yb1 118.9(16) . .
C21' O12 Yb1 127.1(6) . .
O12 C21 C22 98(2) . .
O12 C21 H21A 112.2 . .
C22 C21 H21A 112.2 . .
O12 C21 H21B 112.2 . .
C22 C21 H21B 112.2 . .
H21A C21 H21B 109.8 . .
C21 C22 H22A 109.5 . .
C21 C22 H22B 109.5 . .
H22A C22 H22B 109.5 . .
C21 C22 H22C 109.5 . .
H22A C22 H22C 109.5 . .
H22B C22 H22C 109.5 . .
O12 C23 C24 131(3) . .
O12 C23 H23A 104.4 . .
C24 C23 H23A 104.4 . .
O12 C23 H23B 104.4 . .
C24 C23 H23B 104.4 . .
H23A C23 H23B 105.6 . .
C23 C24 H24A 109.5 . .
C23 C24 H24B 109.5 . .
H24A C24 H24B 109.5 . .
C23 C24 H24C 109.5 . .
H24A C24 H24C 109.5 . .
H24B C24 H24C 109.5 . .
O12 C21' C22' 114.1(12) . .
O12 C21' H21C 108.7 . .
C22' C21' H21C 108.7 . .
O12 C21' H21D 108.7 . .
C22' C21' H21D 108.7 . .
H21C C21' H21D 107.6 . .
C21' C22' H22D 109.5 . .
C21' C22' H22E 109.5 . .
H22D C22' H22E 109.5 . .
C21' C22' H22F 109.5 . .
H22D C22' H22F 109.5 . .
H22E C22' H22F 109.5 . .
O12 C23' C24' 103(2) . .
O12 C23' H23C 111.1 . .
C24' C23' H23C 111.1 . .
O12 C23' H23D 111.1 . .
C24' C23' H23D 111.1 . .
H23C C23' H23D 109.1 . .
C23' C24' H24D 109.5 . .
C23' C24' H24E 109.5 . .
H24D C24' H24E 109.5 . .
C23' C24' H24F 109.5 . .
H24D C24' H24F 109.5 . .
H24E C24' H24F 109.5 . .
C4 Mn1 C5 121.2(3) . .
C4 Mn1 C3 120.0(4) . .
C5 Mn1 C3 118.8(4) . .
C4 Mn1 C2 89.1(3) . .
C5 Mn1 C2 90.2(3) . .
C3 Mn1 C2 91.3(4) . .
C4 Mn1 C1 90.0(3) . .
C5 Mn1 C1 88.2(3) . .
C3 Mn1 C1 91.2(4) . .
C2 Mn1 C1 177.5(4) . .
O1 C1 Mn1 178.7(8) . .
O2 C2 Mn1 178.6(9) . .
O3 C3 Mn1 178.8(9) . .
O4 C4 Mn1 178.3(6) . .
C4 O4 Yb1 159.5(5) . 3
O5 C5 Mn1 178.1(7) . .
C5 O5 Yb1 158.8(6) . .

loop_
_geom_bond_atom_site_label_1
_geom_bond_atom_site_label_2
_geom_bond_distance
_geom_bond_site_symmetry_2
Yb1 O11 2.469(4) 2
Yb1 O11 2.469(4) .
Yb1 O12 2.474(5) 2
Yb1 O12 2.474(5) .
Yb1 O5 2.486(5) .
Yb1 O5 2.486(5) 2
Yb1 O4 2.502(5) 3_445
Yb1 O4 2.502(5) 4_545
O11 C14' 1.426(15) .
O11 C11 1.434(14) .
O11 C11' 1.437(16) .
O11 C14 1.463(13) .
C11 C12 1.547(13) .
C11 H11A 0.9900 .
C11 H11B 0.9900 .
C14 C13 1.563(17) .
C14 H14A 0.9900 .
C14 H14B 0.9900 .
C13 C12 1.484(17) .
C13 H13A 0.9900 .
C13 H13B 0.9900 .
C12 H12A 0.9900 .
C12 H12B 0.9900 .
C14' C13' 1.541(17) .
C14' H14C 0.9900 .
C14' H14D 0.9900 .
C13' C12' 1.500(15) .
C13' H13C 0.9900 .
C13' H13D 0.9900 .
C12' C11' 1.544(13) .
C12' H12C 0.9900 .
C12' H12D 0.9900 .
C11' H11C 0.9900 .
C11' H11D 0.9900 .
O12 C21 1.399(18) .
O12 C23' 1.418(12) .
O12 C23 1.423(18) .
O12 C21' 1.457(12) .
C21 C22 1.504(19) .
C21 H21A 0.9900 .
C21 H21B 0.9900 .
C22 H22A 0.9800 .
C22 H22B 0.9800 .
C22 H22C 0.9800 .
C23 C24 1.450(19) .
C23 H23A 0.9900 .
C23 H23B 0.9900 .
C24 H24A 0.9800 .
C24 H24B 0.9800 .
C24 H24C 0.9800 .
C21' C22' 1.468(15) .
C21' H21C 0.9900 .
C21' H21D 0.9900 .
C22' H22D 0.9800 .
C22' H22E 0.9800 .
C22' H22F 0.9800 .
C23' C24' 1.452(18) .
C23' H23C 0.9900 .
C23' H23D 0.9900 .
C24' H24D 0.9800 .
C24' H24E 0.9800 .
C24' H24F 0.9800 .
Mn1 C4 1.759(8) .
Mn1 C5 1.777(8) .
Mn1 C3 1.800(9) .
Mn1 C2 1.834(9) .
Mn1 C1 1.836(9) .
C1 O1 1.117(8) .
C2 O2 1.136(9) .
C3 O3 1.164(9) .
C4 O4 1.179(8) .
O4 Yb1 2.502(5) 3
C5 O5 1.165(8) .
